data_7714016
loop_
_publ_author_name
'Xie, Haohui'
'Weng, Jiao-Lin'
'Song, Ji-Xing'
'Yang, Wen-Jing'
'Wang, Qin'
'Cui, Meng'
'Zheng, Fa-Kun'
'Qiu, Renhui'
'Xu, Jian-Gang'

_publ_section_title
;
 Refinement of the sensitive azides via in situ generated azole-based
 metal&#x2212;organic frameworks towards stable energetic materials
;
_journal_name_full 'Dalton Transactions'
_journal_paper_doi 10.1039/D3DT01804K
_journal_year 2023
_chemical_formula_moiety 'C8 H8 Cd N14'
_chemical_formula_sum 'C8 H8 Cd N14'
_chemical_formula_weight 412.68
_space_group_crystal_system orthorhombic
_space_group_IT_number 61
_space_group_name_Hall '-P 2ac 2ab'
_space_group_name_H-M_alt 'P b c a'
_atom_sites_solution_hydrogens geom
_atom_sites_solution_primary dual
_audit_block_doi 10.5517/ccdc.csd.cc2fcq2m
_audit_creation_date 2022-08-04
_audit_creation_method
;
Olex2 1.5
(compiled 2022.04.07 svn.rca3783a0 for OlexSys, GUI svn.r6498)
;
_audit_update_record
;
2023-03-01 deposited with the CCDC.	2023-09-21 downloaded from the CCDC.
;
_cell_angle_alpha 90
_cell_angle_beta 90
_cell_angle_gamma 90
_cell_formula_units_Z 4
_cell_length_a 8.9968(11)
_cell_length_b 8.5684(11)
_cell_length_c 16.2469(18)
_cell_measurement_reflns_used 983
_cell_measurement_temperature 295.74(10)
_cell_measurement_theta_max 28.4730
_cell_measurement_theta_min 2.5190
_cell_volume 1252.4(3)
_computing_cell_refinement 'CrysAlisPro 1.171.41.123a (Rigaku OD, 2022)'
_computing_data_collection 'CrysAlisPro 1.171.41.123a (Rigaku OD, 2022)'
_computing_data_reduction 'CrysAlisPro 1.171.41.123a (Rigaku OD, 2022)'
_computing_molecular_graphics 'Olex2 1.5 (Dolomanov et al., 2009)'
_computing_publication_material 'Olex2 1.5 (Dolomanov et al., 2009)'
_computing_structure_refinement 'SHELXL 2018/3 (Sheldrick, 2015)'
_computing_structure_solution 'SHELXT 2018/2 (Sheldrick, 2018)'
_diffrn_ambient_environment air
_diffrn_ambient_temperature 295.74(10)
_diffrn_detector 'Hybrid Pixel Array Detector'
_diffrn_detector_area_resol_mean 10.0000
_diffrn_detector_type HyPix
_diffrn_measured_fraction_theta_full 1.000
_diffrn_measured_fraction_theta_max 1.000
_diffrn_measurement_details
;
List of Runs (angles in degrees, time in seconds):

  # Type    Start    End  Width  t~exp~   \w     \q     \k     \f   Frames
#--------------------------------------------------------------------------
  1  \w    -10.00  33.00   0.50    0.45    --  -11.30 -99.00-150.00   86
  2  \w     -6.00  19.00   0.50    0.45    --  -11.30 -99.00-120.00   50
  3  \w    -14.00  13.00   0.50    0.45    --  -11.30 -95.00  31.00   54
  4  \w      9.50  20.00   0.50    0.45    --  -11.30 -38.00 143.00   21
;
_diffrn_measurement_device 'four-circle diffractometer'
_diffrn_measurement_device_type 'ROD, Synergy Custom DW system, HyPix'
_diffrn_measurement_method '\w scans'
_diffrn_orient_matrix_type 'CrysAlisPro convention (1999,Acta A55,543-557)'
_diffrn_orient_matrix_UB_11 0.0290169000
_diffrn_orient_matrix_UB_12 0.0771403000
_diffrn_orient_matrix_UB_13 0.0016629000
_diffrn_orient_matrix_UB_21 0.0256279000
_diffrn_orient_matrix_UB_22 -0.0138256000
_diffrn_orient_matrix_UB_23 0.0406982000
_diffrn_orient_matrix_UB_31 0.0689034000
_diffrn_orient_matrix_UB_32 -0.0272495000
_diffrn_orient_matrix_UB_33 -0.0159032000
_diffrn_radiation_monochromator mirror
_diffrn_radiation_probe x-ray
_diffrn_radiation_type 'Mo K\a'
_diffrn_radiation_wavelength 0.71073
_diffrn_reflns_av_R_equivalents 0.0438
_diffrn_reflns_av_unetI/netI 0.0416
_diffrn_reflns_Laue_measured_fraction_full 1.000
_diffrn_reflns_Laue_measured_fraction_max 1.000
_diffrn_reflns_limit_h_max 10
_diffrn_reflns_limit_h_min -8
_diffrn_reflns_limit_k_max 8
_diffrn_reflns_limit_k_min -10
_diffrn_reflns_limit_l_max 19
_diffrn_reflns_limit_l_min -15
_diffrn_reflns_number 4679
_diffrn_reflns_point_group_measured_fraction_full 1.000
_diffrn_reflns_point_group_measured_fraction_max 1.000
_diffrn_reflns_theta_full 25.015
_diffrn_reflns_theta_max 25.015
_diffrn_reflns_theta_min 2.507
_diffrn_source 'Rotating-anode X-ray tube'
_diffrn_source_type 'Rigaku (Mo) X-ray Source'
_exptl_absorpt_coefficient_mu 1.773
_exptl_absorpt_correction_T_max 1.00000
_exptl_absorpt_correction_T_min 0.53323
_exptl_absorpt_correction_type multi-scan
_exptl_absorpt_process_details
;
CrysAlisPro 1.171.41.123a (Rigaku Oxford Diffraction, 2022)
Empirical absorption correction using spherical harmonics,
implemented in SCALE3 ABSPACK scaling algorithm.
;
_exptl_crystal_colour 'light white'
_exptl_crystal_colour_modifier light
_exptl_crystal_colour_primary white
_exptl_crystal_density_diffrn 2.189
_exptl_crystal_description block
_exptl_crystal_F_000 808
_exptl_crystal_size_max 0.16
_exptl_crystal_size_mid 0.13
_exptl_crystal_size_min 0.12
_refine_diff_density_max 0.510
_refine_diff_density_min -0.616
_refine_diff_density_rms 0.107
_refine_ls_extinction_method none
_refine_ls_goodness_of_fit_ref 1.037
_refine_ls_hydrogen_treatment constr
_refine_ls_matrix_type full
_refine_ls_number_parameters 106
_refine_ls_number_reflns 1102
_refine_ls_number_restraints 1
_refine_ls_restrained_S_all 1.036
_refine_ls_R_factor_all 0.0587
_refine_ls_R_factor_gt 0.0348
_refine_ls_shift/su_max 0.000
_refine_ls_shift/su_mean 0.000
_refine_ls_structure_factor_coef Fsqd
_refine_ls_weighting_details 'w=1/[\s^2^(Fo^2^)+(0.0338P)^2^+1.9745P] where P=(Fo^2^+2Fc^2^)/3'
_refine_ls_weighting_scheme calc
_refine_ls_wR_factor_gt 0.0770
_refine_ls_wR_factor_ref 0.0851
_reflns_Friedel_coverage 0.000
_reflns_number_gt 715
_reflns_number_total 1102
_reflns_threshold_expression 'I > 2\s(I)'
_cod_data_source_file d3dt01804k2.cif
_cod_data_source_block yyf-xhh22436_auto
_cod_database_code 7714016
_shelx_shelxl_version_number 2018/3
_shelx_space_group_comment
;
The symmetry employed for this shelxl refinement is uniquely defined
by the following loop, which should always be used as a source of
symmetry information in preference to the above space-group names.
They are only intended as comments.
;
_shelx_estimated_absorpt_t_max 0.815
_shelx_estimated_absorpt_t_min 0.765
_olex2_refinement_description
;
1. Fixed Uiso
 At 1.2 times of:
  All C(H) groups, All C(H,H) groups
2. Rigid bond restraints
 C1, N1
 with sigma for 1-2 distances of 0.01 and sigma for 1-3 distances of 0.02
3.a Secondary CH2 refined with riding coordinates:
 C2(H2A,H2B)
3.b Aromatic/amide H refined with riding coordinates:
 C3(H3), C4(H4)
;
_olex2_submission_special_instructions 'No special instructions were received'
_oxdiff_exptl_absorpt_empirical_details
;
Empirical correction (ABSPACK) includes:
- Absorption correction using spherical harmonics
- Frame scaling
;
_oxdiff_exptl_absorpt_empirical_full_max 1.998
_oxdiff_exptl_absorpt_empirical_full_min 0.558

loop_
_space_group_symop_operation_xyz
'x, y, z'
'-x+1/2, -y, z+1/2'
'-x, y+1/2, -z+1/2'
'x+1/2, -y+1/2, -z'
'-x, -y, -z'
'x-1/2, y, -z-1/2'
'x, -y-1/2, z-1/2'
'-x-1/2, y-1/2, z'

loop_
_atom_site_label
_atom_site_type_symbol
_atom_site_fract_x
_atom_site_fract_y
_atom_site_fract_z
_atom_site_U_iso_or_equiv
_atom_site_adp_type
_atom_site_occupancy
_atom_site_site_symmetry_order
_atom_site_calc_flag
_atom_site_refinement_flags_posn
_atom_site_refinement_flags_adp
_atom_site_refinement_flags_occupancy
_atom_site_disorder_assembly
_atom_site_disorder_group
Cd1 Cd 0.500000 0.000000 0.500000 0.01705(19) Uani 1 2 d S . P . .
N7 N 0.5871(5) 0.4950(5) 0.8616(2) 0.0261(10) Uani 1 1 d . . . . .
N3 N 0.7097(5) 0.3023(5) 0.4942(2) 0.0237(10) Uani 1 1 d . . . . .
N1 N 0.5322(4) 0.3574(5) 0.5816(3) 0.0255(10) Uani 1 1 d . U . . .
N6 N 0.7339(5) 0.4200(6) 0.7569(3) 0.0355(12) Uani 1 1 d . . . . .
N5 N 0.6378(4) 0.5344(5) 0.7322(2) 0.0234(10) Uani 1 1 d . . . . .
C2 C 0.6415(6) 0.5915(6) 0.6483(3) 0.0268(12) Uani 1 1 d . . . . .
H2A H 0.729260 0.655607 0.640594 0.032 Uiso 1 1 calc R U . . .
H2B H 0.554887 0.656341 0.638381 0.032 Uiso 1 1 calc R U . . .
N4 N 0.7538(4) 0.4287(5) 0.5359(3) 0.0225(9) Uani 1 1 d . . . . .
N2 N 0.5781(4) 0.2604(5) 0.5207(2) 0.0250(10) Uani 1 1 d . . . . .
C1 C 0.6435(5) 0.4600(5) 0.5875(3) 0.0201(11) Uani 1 1 d . U . . .
C3 C 0.7002(6) 0.4012(7) 0.8351(3) 0.0344(14) Uani 1 1 d . . . . .
H3 H 0.748909 0.330615 0.869252 0.041 Uiso 1 1 calc R U . . .
C4 C 0.5532(6) 0.5744(6) 0.7945(3) 0.0281(12) Uani 1 1 d . . . . .
H4 H 0.478632 0.649304 0.791733 0.034 Uiso 1 1 calc R U . . .

loop_
_atom_site_aniso_label
_atom_site_aniso_U_11
_atom_site_aniso_U_22
_atom_site_aniso_U_33
_atom_site_aniso_U_23
_atom_site_aniso_U_13
_atom_site_aniso_U_12
Cd1 0.0169(3) 0.0167(3) 0.0176(3) -0.0009(2) 0.0004(2) -0.00084(18)
N7 0.029(3) 0.032(3) 0.017(2) -0.002(2) -0.0006(18) 0.0014(19)
N3 0.028(2) 0.017(2) 0.026(2) -0.001(2) -0.0002(19) -0.0019(18)
N1 0.025(2) 0.022(3) 0.030(3) -0.006(2) 0.0053(19) -0.0028(18)
N6 0.036(3) 0.042(3) 0.029(3) 0.011(2) 0.011(2) 0.017(2)
N5 0.026(2) 0.024(3) 0.020(2) -0.0002(19) 0.0022(18) 0.0042(18)
C2 0.035(3) 0.023(3) 0.022(3) -0.002(3) 0.005(2) 0.003(2)
N4 0.025(2) 0.017(2) 0.025(2) -0.004(2) 0.0010(19) -0.0039(17)
N2 0.025(3) 0.018(2) 0.032(2) -0.001(2) 0.0024(19) -0.0036(18)
C1 0.025(3) 0.020(3) 0.016(2) 0.006(2) -0.001(2) -0.001(2)
C3 0.031(3) 0.043(4) 0.029(3) 0.006(3) 0.004(2) 0.013(3)
C4 0.030(3) 0.031(3) 0.023(3) -0.003(3) 0.006(2) 0.005(3)

loop_
_atom_type_symbol
_atom_type_description
_atom_type_scat_dispersion_real
_atom_type_scat_dispersion_imag
_atom_type_scat_source
C C 0.0033 0.0016 'International Tables Vol C Tables 4.2.6.8 and 6.1.1.4'
H H 0.0000 0.0000 'International Tables Vol C Tables 4.2.6.8 and 6.1.1.4'
Cd Cd -0.8075 1.2024 'International Tables Vol C Tables 4.2.6.8 and 6.1.1.4'
N N 0.0061 0.0033 'International Tables Vol C Tables 4.2.6.8 and 6.1.1.4'

loop_
_geom_angle_atom_site_label_1
_geom_angle_atom_site_label_2
_geom_angle_atom_site_label_3
_geom_angle
_geom_angle_site_symmetry_1
_geom_angle_site_symmetry_3
_geom_angle_publ_flag
N7 Cd1 N7 180.0 3_646 7_565 ?
N4 Cd1 N7 94.05(14) 4_456 7_565 ?
N4 Cd1 N7 94.05(14) 8_755 3_646 ?
N4 Cd1 N7 85.95(14) 8_755 7_565 ?
N4 Cd1 N7 85.95(14) 4_456 3_646 ?
N4 Cd1 N4 180.0 8_755 4_456 ?
N2 Cd1 N7 91.12(14) . 7_565 ?
N2 Cd1 N7 88.88(14) . 3_646 ?
N2 Cd1 N7 91.12(14) 5_656 3_646 ?
N2 Cd1 N7 88.88(14) 5_656 7_565 ?
N2 Cd1 N4 86.01(14) . 8_755 ?
N2 Cd1 N4 86.01(14) 5_656 4_456 ?
N2 Cd1 N4 93.99(14) . 4_456 ?
N2 Cd1 N4 93.99(14) 5_656 8_755 ?
N2 Cd1 N2 180.00(18) . 5_656 ?
C3 N7 Cd1 123.5(3) . 3_656 ?
C4 N7 Cd1 134.0(3) . 3_656 ?
C4 N7 C3 102.4(4) . . ?
N2 N3 N4 108.9(4) . . ?
C1 N1 N2 103.2(4) . . ?
C3 N6 N5 103.0(4) . . ?
N6 N5 C2 120.3(4) . . ?
C4 N5 N6 109.1(4) . . ?
C4 N5 C2 130.6(4) . . ?
N5 C2 H2A 109.3 . . ?
N5 C2 H2B 109.3 . . ?
N5 C2 C1 111.5(4) . . ?
H2A C2 H2B 108.0 . . ?
C1 C2 H2A 109.3 . . ?
C1 C2 H2B 109.3 . . ?
N3 N4 Cd1 111.2(3) . 4_556 ?
C1 N4 Cd1 143.4(3) . 4_556 ?
C1 N4 N3 105.2(4) . . ?
N3 N2 Cd1 118.8(3) . . ?
N3 N2 N1 110.3(4) . . ?
N1 N2 Cd1 126.3(3) . . ?
N1 C1 C2 122.2(4) . . ?
N4 C1 N1 112.5(4) . . ?
N4 C1 C2 125.3(4) . . ?
N7 C3 H3 123.1 . . ?
N6 C3 N7 113.8(5) . . ?
N6 C3 H3 123.1 . . ?
N7 C4 H4 124.2 . . ?
N5 C4 N7 111.7(5) . . ?
N5 C4 H4 124.2 . . ?

loop_
_geom_bond_atom_site_label_1
_geom_bond_atom_site_label_2
_geom_bond_distance
_geom_bond_site_symmetry_2
_geom_bond_publ_flag
Cd1 N7 2.382(4) 3_646 ?
Cd1 N7 2.382(4) 7_565 ?
Cd1 N4 2.370(4) 8_755 ?
Cd1 N4 2.370(4) 4_456 ?
Cd1 N2 2.363(4) 5_656 ?
Cd1 N2 2.363(4) . ?
N7 C3 1.366(7) . ?
N7 C4 1.321(6) . ?
N3 N4 1.338(5) . ?
N3 N2 1.311(5) . ?
N1 N2 1.356(5) . ?
N1 C1 1.336(6) . ?
N6 N5 1.367(6) . ?
N6 C3 1.318(6) . ?
N5 C2 1.449(6) . ?
N5 C4 1.312(6) . ?
C2 H2A 0.9700 . ?
C2 H2B 0.9700 . ?
C2 C1 1.499(7) . ?
N4 C1 1.327(6) . ?
C3 H3 0.9300 . ?
C4 H4 0.9300 . ?

loop_
_geom_torsion_atom_site_label_1
_geom_torsion_atom_site_label_2
_geom_torsion_atom_site_label_3
_geom_torsion_atom_site_label_4
_geom_torsion
_geom_torsion_site_symmetry_1
_geom_torsion_site_symmetry_2
_geom_torsion_site_symmetry_3
_geom_torsion_site_symmetry_4
_geom_torsion_publ_flag
Cd1 N7 C3 N6 -178.1(4) 3_656 . . . ?
Cd1 N7 C4 N5 177.0(3) 3_656 . . . ?
Cd1 N4 C1 N1 -171.6(4) 4_556 . . . ?
Cd1 N4 C1 C2 6.7(8) 4_556 . . . ?
N3 N4 C1 N1 1.2(5) . . . . ?
N3 N4 C1 C2 179.4(4) . . . . ?
N6 N5 C2 C1 48.0(6) . . . . ?
N6 N5 C4 N7 0.9(6) . . . . ?
N5 N6 C3 N7 0.9(7) . . . . ?
N5 C2 C1 N1 62.2(6) . . . . ?
N5 C2 C1 N4 -115.9(5) . . . . ?
C2 N5 C4 N7 -179.0(5) . . . . ?
N4 N3 N2 Cd1 -157.9(3) . . . . ?
N4 N3 N2 N1 -0.7(5) . . . . ?
N2 N3 N4 Cd1 175.1(3) . . . 4_556 ?
N2 N3 N4 C1 -0.3(5) . . . . ?
N2 N1 C1 C2 -179.9(4) . . . . ?
N2 N1 C1 N4 -1.5(5) . . . . ?
C1 N1 N2 Cd1 156.5(3) . . . . ?
C1 N1 N2 N3 1.3(5) . . . . ?
C3 N7 C4 N5 -0.3(6) . . . . ?
C3 N6 N5 C2 178.9(5) . . . . ?
C3 N6 N5 C4 -1.0(6) . . . . ?
C4 N7 C3 N6 -0.4(7) . . . . ?
C4 N5 C2 C1 -132.1(5) . . . . ?
